data_9006389
loop_
_publ_author_name
'Kudoh, Y.'
'Inoue, T.'
'Arashi, H.'

_publ_section_title
;
 Structure and crystal chemistry of hydrous wadsleyite, Mg1.75SiH0.5O4:
 possible hydrous magnesium silicate in the mantle transition zone
;
_journal_name_full 'Physics and Chemistry of Minerals'
_journal_page_first 461
_journal_page_last 469
_journal_volume 23
_journal_year 1996
_chemical_compound_source Synthetic
_chemical_formula_sum 'H Mg3.47 O8 Si2'
_chemical_name_mineral Wadsleyite
_space_group_IT_number 74
_symmetry_space_group_name_Hall '-I 2b 2'
_symmetry_space_group_name_H-M 'I m m a'
_cell_angle_alpha 90
_cell_angle_beta 90
_cell_angle_gamma 90
_cell_formula_units_Z 4
_cell_length_a 5.663
_cell_length_b 11.546
_cell_length_c 8.247
_cell_volume 539.230
_database_code_amcsd 0007971
_exptl_crystal_density_diffrn 3.320
_cod_original_formula_sum 'Mg3.47 Si2 (O8 H)'
_cod_database_code 9006389

loop_
_space_group_symop_operation_xyz
x,y,z
1/2+x,1/2+y,1/2+z
x,1/2-y,z
1/2+x,-y,1/2+z
-x,1/2+y,-z
1/2-x,+y,1/2-z
-x,y,z
1/2-x,1/2+y,1/2+z
x,-y,-z
1/2+x,1/2-y,1/2-z
x,1/2+y,-z
1/2+x,+y,1/2-z
-x,1/2-y,z
1/2-x,-y,1/2+z
-x,-y,-z
1/2-x,1/2-y,1/2-z

loop_
_atom_site_aniso_label
_atom_site_aniso_U_11
_atom_site_aniso_U_22
_atom_site_aniso_U_33
_atom_site_aniso_U_12
_atom_site_aniso_U_13
_atom_site_aniso_U_23
Mg1 0.02300 0.00400 0.01100 0.00000 0.00000 0.00300
Mg2 0.01000 0.00800 0.00500 0.00000 0.00000 0.00000
Mg3 0.01300 0.01500 0.01100 0.00000 0.00200 0.00000
Si 0.01000 0.01000 0.01200 0.00000 0.00000 -0.00200
O2 0.00900 0.00300 0.00400 0.00000 0.00000 0.00000
O3 0.02600 0.01300 0.01800 0.00000 0.00000 0.00300
O4 0.00800 0.00900 0.01200 -0.01400 0.00000 0.00200

loop_
_atom_site_label
_atom_site_fract_x
_atom_site_fract_y
_atom_site_fract_z
_atom_site_occupancy
_atom_site_U_iso_or_equiv
_atom_site_type_symbol
_atom_site_attached_hydrogens
Mg1 0.00000 0.00000 0.00000 0.97000 0.01267 Mg 0
Mg2 0.00000 0.25000 0.96940 0.94000 0.00760 Mg 0
Mg3 0.25000 0.12060 0.25000 0.78000 0.01267 Mg 0
Si 0.00000 0.12080 0.61550 1.00000 0.01039 Si 0
O-H1 0.00000 0.25000 0.22900 1.00000 0.00633 O 1
O2 0.00000 0.25000 0.71870 1.00000 0.00507 O 0
O3 0.00000 0.98560 0.25710 1.00000 0.01900 O 0
O4 0.26070 0.12420 0.99490 1.00000 0.00975 O 0

loop_
_cod_changelog_entry_id
_cod_changelog_entry_author
_cod_changelog_entry_date
_cod_changelog_entry_text
1
;cod-tools version 3.8.0
Id: cif_guess_AMCSD_atom_types 9574 2023-05-10 09:00:05Z saulius
;
2023-05-10T18:50:30+03:00
;Derived atom types and hydrogen counts
from atom names that follow the AMCSD naming convention
(Wat == water, O-H == hydroxyl).
;

loop_
_cod_related_entry_id
_cod_related_entry_database
_cod_related_entry_code
1 AMCSD 0007971
